data_4125312
loop_
_publ_author_name
'Ting, Chi P.'
'Xu, Gong'
'Zeng, Xianhuang'
'Maimone, Thomas J.'

_publ_section_title
;
 Annulative Methods Enable a Total Synthesis of the Complex Meroterpene
 Berkeleyone A.
;
_journal_issue 45
_journal_name_full 'Journal of the American Chemical Society'
_journal_page_first 14868
_journal_page_last 14871
_journal_paper_doi 10.1021/jacs.6b10397
_journal_volume 138
_journal_year 2016
_chemical_formula_sum 'C26 H38 O6'
_chemical_formula_weight 446.56
_chemical_name_common XG-I-186-1
_chemical_name_systematic maimone82
_space_group.centring_type P

_space_group_crystal_system monoclinic
_space_group_IT_number 14
_space_group_name_Hall '-P 2ybc'
_space_group_name_H-M_alt 'P 1 21/c 1'
_symmetry_space_group_name_Hall '-P 2ybc'
_symmetry_space_group_name_H-M 'P 1 21/c 1'
_atom_sites_solution_hydrogens geom
_atom_sites_solution_primary iterative
_atom_sites_solution_secondary difmap
_audit_creation_method SHELXL-2014/7
_cell_angle_alpha 90
_cell_angle_beta 110.088(3)
_cell_angle_gamma 90
_cell_formula_units_Z 4
_cell_length_a 9.2723(6)
_cell_length_b 24.6156(16)
_cell_length_c 10.9526(7)
_cell_measurement_reflns_used 9606
_cell_measurement_temperature 100(2)
_cell_measurement_theta_max 68.27
_cell_measurement_theta_min 4.66
_cell_volume 2347.8(3)
_computing_cell_refinement 'Bruker SAINT'
_computing_data_collection 'Bruker APEX2'
_computing_data_reduction 'Bruker SAINT'
_computing_molecular_graphics ORTEP-32
_computing_publication_material WinGX
_computing_structure_refinement SHELXL-2014
_computing_structure_solution SHELXT-2014
_diffrn_ambient_temperature 100(2)
_diffrn_detector_area_resol_mean 8.366
_diffrn_measured_fraction_theta_full 1.000
_diffrn_measured_fraction_theta_max 0.999
_diffrn_measurement_device_type 'Bruker APEX-II CCD'
_diffrn_measurement_method '\f and \w scans'
_diffrn_radiation_type CuK\a
_diffrn_radiation_wavelength 1.54178
_diffrn_reflns_av_R_equivalents 0.0366
_diffrn_reflns_av_unetI/netI 0.0152
_diffrn_reflns_Laue_measured_fraction_full 1.000
_diffrn_reflns_Laue_measured_fraction_max 0.999
_diffrn_reflns_limit_h_max 11
_diffrn_reflns_limit_h_min -11
_diffrn_reflns_limit_k_max 29
_diffrn_reflns_limit_k_min -29
_diffrn_reflns_limit_l_max 13
_diffrn_reflns_limit_l_min -13
_diffrn_reflns_number 67277
_diffrn_reflns_point_group_measured_fraction_full 1.000
_diffrn_reflns_point_group_measured_fraction_max 0.999
_diffrn_reflns_theta_full 67.000
_diffrn_reflns_theta_max 68.338
_diffrn_reflns_theta_min 3.591
_diffrn_source 'microfocus rotating anode'
_exptl_absorpt_coefficient_mu 0.713
_exptl_absorpt_correction_T_max 0.929
_exptl_absorpt_correction_T_min 0.797
_exptl_absorpt_correction_type multi-scan
_exptl_absorpt_process_details SADABS
_exptl_crystal_colour colorless
_exptl_crystal_density_diffrn 1.263
_exptl_crystal_description prism
_exptl_crystal_F_000 968
_exptl_crystal_size_max 0.050
_exptl_crystal_size_mid 0.040
_exptl_crystal_size_min 0.030
_refine_diff_density_max 0.280
_refine_diff_density_min -0.220
_refine_diff_density_rms 0.038
_refine_ls_extinction_method none
_refine_ls_goodness_of_fit_ref 1.048
_refine_ls_hydrogen_treatment constr
_refine_ls_matrix_type full
_refine_ls_number_parameters 298
_refine_ls_number_reflns 4304
_refine_ls_number_restraints 0
_refine_ls_restrained_S_all 1.048
_refine_ls_R_factor_all 0.0387
_refine_ls_R_factor_gt 0.0370
_refine_ls_shift/su_max 0.001
_refine_ls_shift/su_mean 0.000
_refine_ls_structure_factor_coef Fsqd
_refine_ls_weighting_details 'w=1/[\s^2^(Fo^2^)+(0.0403P)^2^+1.1977P] where P=(Fo^2^+2Fc^2^)/3'
_refine_ls_weighting_scheme calc
_refine_ls_wR_factor_gt 0.0921
_refine_ls_wR_factor_ref 0.0937
_reflns_Friedel_coverage 0.000
_reflns_number_gt 4071
_reflns_number_total 4304
_reflns_threshold_expression 'I > 2\s(I)'
_cod_data_source_file ja6b10397_si_001.cif
_cod_data_source_block maimone82
_cod_depositor_comments
;Adding full bibliography for 4125309--4125312.cif.

The following automatic conversions were performed:

'_space_group.centring_type' value 'primitive' was replaced with the
value 'P' as specified in the replacement file
'/home/antanas/src/cod-tools/trunk/data/replacement-values/replacement_values.lst'.

Automatic conversion script
Id: cif_fix_values 5642 2017-10-24 12:04:52Z antanas 
;
_cod_database_code 4125312
_shelx_shelxl_version_number 2014/7
_shelx_space_group_comment
; 
The symmetry employed for this shelxl refinement is uniquely defined 
by the following loop, which should always be used as a source of 
symmetry information in preference to the above space-group names. 
They are only intended as comments. 
;
_shelx_estimated_absorpt_t_min 0.965
_shelx_estimated_absorpt_t_max 0.979

loop_
_space_group_symop_operation_xyz
'x, y, z'
'-x, y+1/2, -z+1/2'
'-x, -y, -z'
'x, -y-1/2, z-1/2'

loop_
_atom_site_label
_atom_site_type_symbol
_atom_site_fract_x
_atom_site_fract_y
_atom_site_fract_z
_atom_site_U_iso_or_equiv
_atom_site_adp_type
_atom_site_occupancy
_atom_site_site_symmetry_order
_atom_site_calc_flag
_atom_site_refinement_flags_posn
_atom_site_refinement_flags_adp
C1 C 0.64002(14) 0.38928(5) 0.25665(11) 0.0188(3) Uani 1 1 d . .
C2 C 0.55182(14) 0.43562(5) 0.29680(11) 0.0183(3) Uani 1 1 d . .
C3 C 0.38679(15) 0.42440(5) 0.29262(12) 0.0229(3) Uani 1 1 d . .
C4 C 0.37069(15) 0.36673(6) 0.33874(12) 0.0256(3) Uani 1 1 d . .
C5 C 0.46383(15) 0.32102(5) 0.30612(12) 0.0235(3) Uani 1 1 d . .
C6 C 0.59535(15) 0.30746(5) 0.43543(12) 0.0237(3) Uani 1 1 d . .
H6A H 0.5498 0.2998 0.5032 0.028 Uiso 1 1 calc R U
H6B H 0.6478 0.2740 0.4228 0.028 Uiso 1 1 calc R U
C7 C 0.71560(14) 0.35284(5) 0.48464(11) 0.0187(3) Uani 1 1 d . .
H7 H 0.6564 0.3852 0.4965 0.022 Uiso 1 1 calc R U
C8 C 0.83512(14) 0.34096(5) 0.62335(11) 0.0195(3) Uani 1 1 d . .
C9 C 0.74549(15) 0.33376(5) 0.71784(12) 0.0221(3) Uani 1 1 d . .
H9A H 0.6676 0.3629 0.7018 0.026 Uiso 1 1 calc R U
H9B H 0.6907 0.2985 0.7000 0.026 Uiso 1 1 calc R U
C10 C 0.84919(15) 0.33546(5) 0.86026(12) 0.0230(3) Uani 1 1 d . .
H10A H 0.7855 0.3322 0.9162 0.028 Uiso 1 1 calc R U
H10B H 0.9206 0.3042 0.8788 0.028 Uiso 1 1 calc R U
C11 C 0.94100(14) 0.38776(5) 0.89277(12) 0.0221(3) Uani 1 1 d . .
H11 H 0.8668 0.4186 0.8779 0.026 Uiso 1 1 calc R U
C12 C 1.04247(14) 0.39781(5) 0.80944(12) 0.0205(3) Uani 1 1 d . .
C13 C 0.93593(14) 0.39306(5) 0.66401(11) 0.0186(3) Uani 1 1 d . .
H13 H 0.8603 0.4233 0.6517 0.022 Uiso 1 1 calc R U
C14 C 1.01675(14) 0.40513(5) 0.56610(12) 0.0215(3) Uani 1 1 d . .
H14A H 1.0856 0.4368 0.5963 0.026 Uiso 1 1 calc R U
H14B H 1.0804 0.3735 0.5609 0.026 Uiso 1 1 calc R U
C15 C 0.89999(14) 0.41703(5) 0.43126(12) 0.0210(3) Uani 1 1 d . .
H15A H 0.9555 0.4236 0.3699 0.025 Uiso 1 1 calc R U
H15B H 0.8431 0.4506 0.4356 0.025 Uiso 1 1 calc R U
C16 C 0.78407(14) 0.37033(5) 0.37858(11) 0.0189(3) Uani 1 1 d . .
C17 C 0.53540(14) 0.33996(5) 0.20828(12) 0.0208(3) Uani 1 1 d . .
C18 C 0.51944(16) 0.31412(5) 0.09847(13) 0.0254(3) Uani 1 1 d . .
H18A H 0.4603 0.2817 0.0773 0.030 Uiso 1 1 calc R U
H18B H 0.5671 0.3280 0.0408 0.030 Uiso 1 1 calc R U
C19 C 0.68363(15) 0.41204(5) 0.14356(12) 0.0203(3) Uani 1 1 d . .
C20 C 0.57716(16) 0.44843(5) -0.06819(12) 0.0248(3) Uani 1 1 d . .
H20A H 0.6140 0.4172 -0.1046 0.037 Uiso 1 1 calc R U
H20B H 0.6511 0.4783 -0.0535 0.037 Uiso 1 1 calc R U
H20C H 0.4775 0.4602 -0.1292 0.037 Uiso 1 1 calc R U
C21 C 0.32969(17) 0.46664(6) 0.36448(15) 0.0338(3) Uani 1 1 d . .
H21A H 0.2209 0.4602 0.3504 0.051 Uiso 1 1 calc R U
H21B H 0.3421 0.5028 0.3322 0.051 Uiso 1 1 calc R U
H21C H 0.3890 0.4644 0.4576 0.051 Uiso 1 1 calc R U
C22 C 0.36009(17) 0.27115(6) 0.26214(13) 0.0316(3) Uani 1 1 d . .
H22A H 0.4208 0.2404 0.2496 0.047 Uiso 1 1 calc R U
H22B H 0.2776 0.2792 0.1801 0.047 Uiso 1 1 calc R U
H22C H 0.3155 0.2618 0.3286 0.047 Uiso 1 1 calc R U
C23 C 0.92763(16) 0.28846(5) 0.62720(12) 0.0244(3) Uani 1 1 d . .
H23A H 0.8593 0.2604 0.5745 0.037 Uiso 1 1 calc R U
H23B H 0.9724 0.2758 0.7172 0.037 Uiso 1 1 calc R U
H23C H 1.0099 0.2959 0.5924 0.037 Uiso 1 1 calc R U
C24 C 1.18258(15) 0.35986(6) 0.84807(12) 0.0253(3) Uani 1 1 d . .
H24A H 1.1490 0.3224 0.8521 0.038 Uiso 1 1 calc R U
H24B H 1.2546 0.3706 0.9334 0.038 Uiso 1 1 calc R U
H24C H 1.2335 0.3624 0.7833 0.038 Uiso 1 1 calc R U
C25 C 1.10173(15) 0.45667(5) 0.83470(12) 0.0253(3) Uani 1 1 d . .
H25A H 1.1512 0.4624 0.9284 0.038 Uiso 1 1 calc R U
H25B H 1.0154 0.4819 0.8008 0.038 Uiso 1 1 calc R U
H25C H 1.1763 0.4632 0.7910 0.038 Uiso 1 1 calc R U
C26 C 0.86521(15) 0.32308(5) 0.33528(12) 0.0242(3) Uani 1 1 d . .
H26A H 0.9697 0.3189 0.3976 0.036 Uiso 1 1 calc R U
H26B H 0.8697 0.3310 0.2490 0.036 Uiso 1 1 calc R U
H26C H 0.8077 0.2894 0.3318 0.036 Uiso 1 1 calc R U
O1 O 0.80835(11) 0.41011(4) 0.13217(9) 0.0272(2) Uani 1 1 d . .
O2 O 0.56083(10) 0.43307(4) 0.05410(8) 0.0230(2) Uani 1 1 d . .
O3 O 0.60551(10) 0.48066(3) 0.32046(8) 0.0216(2) Uani 1 1 d . .
O4 O 0.30944(11) 0.42694(4) 0.15524(9) 0.0333(2) Uani 1 1 d . .
H4 H 0.2229 0.4121 0.1362 0.050 Uiso 1 1 calc R U
O5 O 0.28706(14) 0.35765(5) 0.39999(12) 0.0443(3) Uani 1 1 d . .
O6 O 1.03340(11) 0.38708(4) 1.02901(8) 0.0292(2) Uani 1 1 d . .
H6 H 0.9773 0.3930 1.0736 0.044 Uiso 1 1 calc R U

loop_
_atom_site_aniso_label
_atom_site_aniso_U_11
_atom_site_aniso_U_22
_atom_site_aniso_U_33
_atom_site_aniso_U_23
_atom_site_aniso_U_13
_atom_site_aniso_U_12
C1 0.0213(6) 0.0175(6) 0.0159(6) 0.0002(4) 0.0043(5) 0.0007(5)
C2 0.0211(6) 0.0206(6) 0.0105(5) 0.0023(4) 0.0020(5) 0.0019(5)
C3 0.0206(6) 0.0273(7) 0.0176(6) 0.0001(5) 0.0022(5) 0.0002(5)
C4 0.0233(6) 0.0321(7) 0.0192(6) 0.0002(5) 0.0045(5) -0.0051(5)
C5 0.0267(7) 0.0215(6) 0.0185(6) 0.0006(5) 0.0031(5) -0.0060(5)
C6 0.0282(7) 0.0209(6) 0.0175(6) 0.0022(5) 0.0021(5) -0.0054(5)
C7 0.0210(6) 0.0160(6) 0.0170(6) 0.0005(4) 0.0038(5) -0.0006(5)
C8 0.0225(6) 0.0176(6) 0.0158(6) 0.0007(4) 0.0034(5) -0.0007(5)
C9 0.0236(6) 0.0212(6) 0.0192(6) 0.0007(5) 0.0046(5) -0.0041(5)
C10 0.0257(6) 0.0246(6) 0.0177(6) 0.0019(5) 0.0063(5) -0.0018(5)
C11 0.0206(6) 0.0259(6) 0.0168(6) -0.0018(5) 0.0027(5) -0.0007(5)
C12 0.0196(6) 0.0219(6) 0.0175(6) -0.0006(5) 0.0032(5) -0.0005(5)
C13 0.0189(6) 0.0170(6) 0.0177(6) 0.0003(4) 0.0034(5) 0.0007(5)
C14 0.0200(6) 0.0229(6) 0.0195(6) 0.0005(5) 0.0043(5) -0.0013(5)
C15 0.0212(6) 0.0221(6) 0.0184(6) 0.0017(5) 0.0050(5) -0.0016(5)
C16 0.0214(6) 0.0179(6) 0.0151(6) 0.0010(4) 0.0033(5) 0.0013(5)
C17 0.0223(6) 0.0177(6) 0.0183(6) 0.0016(5) 0.0020(5) 0.0005(5)
C18 0.0309(7) 0.0201(6) 0.0214(6) -0.0014(5) 0.0040(5) 0.0006(5)
C19 0.0255(7) 0.0166(6) 0.0169(6) -0.0026(5) 0.0046(5) -0.0005(5)
C20 0.0317(7) 0.0267(7) 0.0157(6) 0.0035(5) 0.0076(5) 0.0020(5)
C21 0.0277(7) 0.0347(8) 0.0423(8) -0.0035(6) 0.0164(6) 0.0026(6)
C22 0.0342(8) 0.0300(7) 0.0240(7) -0.0002(6) 0.0016(6) -0.0132(6)
C23 0.0307(7) 0.0190(6) 0.0196(6) 0.0015(5) 0.0037(5) 0.0028(5)
C24 0.0214(6) 0.0313(7) 0.0200(6) 0.0009(5) 0.0031(5) 0.0031(5)
C25 0.0253(7) 0.0261(7) 0.0206(6) -0.0018(5) 0.0027(5) -0.0051(5)
C26 0.0283(7) 0.0235(6) 0.0192(6) 0.0006(5) 0.0061(5) 0.0053(5)
O1 0.0257(5) 0.0347(5) 0.0214(5) 0.0026(4) 0.0084(4) 0.0011(4)
O2 0.0273(5) 0.0250(5) 0.0167(4) 0.0044(3) 0.0073(4) 0.0040(4)
O3 0.0257(5) 0.0178(4) 0.0189(4) 0.0000(3) 0.0048(4) 0.0006(3)
O4 0.0236(5) 0.0491(6) 0.0203(5) 0.0075(4) -0.0013(4) -0.0069(4)
O5 0.0491(7) 0.0444(6) 0.0518(7) 0.0066(5) 0.0331(6) -0.0032(5)
O6 0.0256(5) 0.0445(6) 0.0160(5) -0.0049(4) 0.0052(4) -0.0069(4)

loop_
_atom_type_symbol
_atom_type_description
_atom_type_scat_dispersion_real
_atom_type_scat_dispersion_imag
_atom_type_scat_source
C C 0.0181 0.0091 'International Tables Vol C Tables 4.2.6.8 and 6.1.1.4'
H H 0.0000 0.0000 'International Tables Vol C Tables 4.2.6.8 and 6.1.1.4'
O O 0.0492 0.0322 'International Tables Vol C Tables 4.2.6.8 and 6.1.1.4'

loop_
_geom_angle_atom_site_label_1
_geom_angle_atom_site_label_2
_geom_angle_atom_site_label_3
_geom_angle
C17 C1 C19 108.76(10)
C17 C1 C2 110.36(10)
C19 C1 C2 105.72(9)
C17 C1 C16 107.80(9)
C19 C1 C16 113.84(10)
C2 C1 C16 110.35(9)
O3 C2 C3 120.24(11)
O3 C2 C1 121.16(11)
C3 C2 C1 118.33(10)
O4 C3 C21 112.38(11)
O4 C3 C4 108.52(10)
C21 C3 C4 112.09(11)
O4 C3 C2 99.07(9)
C21 C3 C2 112.63(11)
C4 C3 C2 111.41(10)
O5 C4 C3 120.59(13)
O5 C4 C5 120.93(12)
C3 C4 C5 118.48(11)
C17 C5 C22 113.86(11)
C17 C5 C4 110.96(10)
C22 C5 C4 108.56(11)
C17 C5 C6 108.26(10)
C22 C5 C6 109.00(10)
C4 C5 C6 105.88(10)
C7 C6 C5 114.23(10)
C7 C6 H6A 108.7
C5 C6 H6A 108.7
C7 C6 H6B 108.7
C5 C6 H6B 108.7
H6A C6 H6B 107.6
C6 C7 C16 111.71(10)
C6 C7 C8 112.92(10)
C16 C7 C8 116.01(10)
C6 C7 H7 105.0
C16 C7 H7 105.0
C8 C7 H7 105.0
C23 C8 C9 107.92(10)
C23 C8 C13 114.07(10)
C9 C8 C13 108.11(10)
C23 C8 C7 112.54(10)
C9 C8 C7 107.84(10)
C13 C8 C7 106.13(9)
C10 C9 C8 112.75(10)
C10 C9 H9A 109.0
C8 C9 H9A 109.0
C10 C9 H9B 109.0
C8 C9 H9B 109.0
H9A C9 H9B 107.8
C11 C10 C9 111.65(10)
C11 C10 H10A 109.3
C9 C10 H10A 109.3
C11 C10 H10B 109.3
C9 C10 H10B 109.3
H10A C10 H10B 108.0
O6 C11 C10 108.59(10)
O6 C11 C12 110.38(10)
C10 C11 C12 113.91(10)
O6 C11 H11 107.9
C10 C11 H11 107.9
C12 C11 H11 107.9
C24 C12 C11 111.72(10)
C24 C12 C25 107.86(10)
C11 C12 C25 107.32(10)
C24 C12 C13 114.42(10)
C11 C12 C13 106.92(10)
C25 C12 C13 108.35(10)
C14 C13 C8 110.41(10)
C14 C13 C12 114.10(10)
C8 C13 C12 117.35(10)
C14 C13 H13 104.5
C8 C13 H13 104.5
C12 C13 H13 104.5
C15 C14 C13 111.00(10)
C15 C14 H14A 109.4
C13 C14 H14A 109.4
C15 C14 H14B 109.4
C13 C14 H14B 109.4
H14A C14 H14B 108.0
C14 C15 C16 112.90(10)
C14 C15 H15A 109.0
C16 C15 H15A 109.0
C14 C15 H15B 109.0
C16 C15 H15B 109.0
H15A C15 H15B 107.8
C15 C16 C26 108.98(10)
C15 C16 C7 109.61(10)
C26 C16 C7 112.67(10)
C15 C16 C1 111.67(9)
C26 C16 C1 108.55(9)
C7 C16 C1 105.36(9)
C18 C17 C5 123.77(12)
C18 C17 C1 123.75(12)
C5 C17 C1 112.26(10)
C17 C18 H18A 120.0
C17 C18 H18B 120.0
H18A C18 H18B 120.0
O1 C19 O2 123.34(11)
O1 C19 C1 126.65(11)
O2 C19 C1 109.96(10)
O2 C20 H20A 109.5
O2 C20 H20B 109.5
H20A C20 H20B 109.5
O2 C20 H20C 109.5
H20A C20 H20C 109.5
H20B C20 H20C 109.5
C3 C21 H21A 109.5
C3 C21 H21B 109.5
H21A C21 H21B 109.5
C3 C21 H21C 109.5
H21A C21 H21C 109.5
H21B C21 H21C 109.5
C5 C22 H22A 109.5
C5 C22 H22B 109.5
H22A C22 H22B 109.5
C5 C22 H22C 109.5
H22A C22 H22C 109.5
H22B C22 H22C 109.5
C8 C23 H23A 109.5
C8 C23 H23B 109.5
H23A C23 H23B 109.5
C8 C23 H23C 109.5
H23A C23 H23C 109.5
H23B C23 H23C 109.5
C12 C24 H24A 109.5
C12 C24 H24B 109.5
H24A C24 H24B 109.5
C12 C24 H24C 109.5
H24A C24 H24C 109.5
H24B C24 H24C 109.5
C12 C25 H25A 109.5
C12 C25 H25B 109.5
H25A C25 H25B 109.5
C12 C25 H25C 109.5
H25A C25 H25C 109.5
H25B C25 H25C 109.5
C16 C26 H26A 109.5
C16 C26 H26B 109.5
H26A C26 H26B 109.5
C16 C26 H26C 109.5
H26A C26 H26C 109.5
H26B C26 H26C 109.5
C19 O2 C20 116.69(10)
C3 O4 H4 109.5
C11 O6 H6 109.5

loop_
_geom_bond_atom_site_label_1
_geom_bond_atom_site_label_2
_geom_bond_distance
C1 C17 1.5306(17)
C1 C19 1.5348(17)
C1 C2 1.5525(16)
C1 C16 1.6000(16)
C2 O3 1.2065(15)
C2 C3 1.5401(18)
C3 O4 1.4287(15)
C3 C21 1.5057(19)
C3 C4 1.5310(18)
C4 O5 1.2077(17)
C4 C5 1.5335(19)
C5 C17 1.5147(18)
C5 C22 1.5318(17)
C5 C6 1.5550(17)
C6 C7 1.5391(17)
C6 H6A 0.9900
C6 H6B 0.9900
C7 C16 1.5635(17)
C7 C8 1.5701(16)
C7 H7 1.0000
C8 C23 1.5436(17)
C8 C9 1.5439(17)
C8 C13 1.5591(16)
C9 C10 1.5262(17)
C9 H9A 0.9900
C9 H9B 0.9900
C10 C11 1.5168(18)
C10 H10A 0.9900
C10 H10B 0.9900
C11 O6 1.4432(15)
C11 C12 1.5392(17)
C11 H11 1.0000
C12 C24 1.5369(17)
C12 C25 1.5406(17)
C12 C13 1.5639(16)
C13 C14 1.5336(17)
C13 H13 1.0000
C14 C15 1.5299(17)
C14 H14A 0.9900
C14 H14B 0.9900
C15 C16 1.5439(17)
C15 H15A 0.9900
C15 H15B 0.9900
C16 C26 1.5454(17)
C17 C18 1.3231(18)
C18 H18A 0.9500
C18 H18B 0.9500
C19 O1 1.2059(16)
C19 O2 1.3259(15)
C20 O2 1.4489(15)
C20 H20A 0.9800
C20 H20B 0.9800
C20 H20C 0.9800
C21 H21A 0.9800
C21 H21B 0.9800
C21 H21C 0.9800
C22 H22A 0.9800
C22 H22B 0.9800
C22 H22C 0.9800
C23 H23A 0.9800
C23 H23B 0.9800
C23 H23C 0.9800
C24 H24A 0.9800
C24 H24B 0.9800
C24 H24C 0.9800
C25 H25A 0.9800
C25 H25B 0.9800
C25 H25C 0.9800
C26 H26A 0.9800
C26 H26B 0.9800
C26 H26C 0.9800
O4 H4 0.8400
O6 H6 0.8400
